data_5910152
loop_
_publ_author_name
'Wyckoff, R. W. G.'

_publ_section_title
;
Pages 290 from the second edition of Structure of Crystals by Wyckoff
R W G. Published by The Chemical Catalog Company, INC, New York in 1931
& http://database.iem.ac.ru/mincryst/
;
_journal_name_full 'The second edition of Structure of Crystals'
_journal_page_first 290
_journal_page_last 290
_journal_year 1931
_chemical_formula_structural Cs2SO4
_chemical_formula_sum 'Cs2 O4 S'
_space_group_IT_number 62
_symmetry_cell_setting orthorhombic
_symmetry_Int_Tables_number 62
_symmetry_space_group_name_Hall '-P 2ac 2n'
_symmetry_space_group_name_H-M 'P n m a'
_audit_creation_date 2005-29-12
_audit_creation_method
;
Pages 290 from the second edition of Structure of Crystals by Wyckoff
R W G. Published by The Chemical Catalog Company, INC, New York in 1931
& http://database.iem.ac.ru/mincryst/
;
_audit_update_record 'created by Girish Upreti, Portland State University'
_cell_angle_alpha 90
_cell_angle_beta 90
_cell_angle_gamma 90
_cell_length_a 6.21
_cell_length_b 10.88
_cell_length_c 8.19
_cell_volume 553.356
_cod_original_formula_sum 'Cs2 S O4'
_cod_database_code 5910152

loop_
_symmetry_equiv_pos_as_xyz
x,y,z
x+1/2,-y+1/2,-z+1/2
-x,y+1/2,-z
-x+1/2,-y,z+1/2
-x,-y,-z
-x+1/2,y+1/2,z+1/2
x,-y+1/2,z
x+1/2,y,-z+1/2

loop_
_atom_site_fract_x
_atom_site_fract_y
_atom_site_fract_z
_atom_site_label
0.67680 0.25000 0.41820 Cs1
-0.01150 0.25000 -0.29540 CS2
0.23580 0.25000 0.42550 S
0.03150 0.25000 0.40320 O1
0.29700 0.25000 0.55790 O2
0.29970 0.04100 0.34840 O3
